data_7129412
loop_
_publ_author_name
'Kirkina, Vladislava A.'
'Kissel, Alexander'
'Selikhov, Alexander N.'
'Nelyubina, Yulia V.'
'Filippov, Oleg A.'
'Belkova, Natalia'
'Trifonov, Alexander'
'Shubina, Elena'

_publ_section_title
;
 Amine--Boranes Reactions Promoted by Lanthanide(II) Ions
;
_journal_name_full 'Chemical Communications'
_journal_paper_doi 10.1039/D1CC06401K
_journal_year 2022
_chemical_formula_moiety 'C12 H44 B4 N4 O2 Yb'
_chemical_formula_sum 'C12 H44 B4 N4 O2 Yb'
_chemical_formula_weight 492.79
_space_group_crystal_system orthorhombic
_space_group_IT_number 56
_space_group_name_Hall '-P 2ab 2ac'
_space_group_name_H-M_alt 'P c c n'
_atom_sites_solution_hydrogens mixed
_audit_creation_date 2021-07-12
_audit_creation_method
;
Olex2 1.3
(compiled 2020.06.28 svn.raecde09e for OlexSys, GUI svn.r6132)
;
_audit_update_record
;
2021-10-23 deposited with the CCDC.	2021-12-17 downloaded from the CCDC.
;
_cell_angle_alpha 90
_cell_angle_beta 90
_cell_angle_gamma 90
_cell_formula_units_Z 4
_cell_length_a 10.3781(4)
_cell_length_b 12.5474(4)
_cell_length_c 17.7027(6)
_cell_measurement_reflns_used 8236
_cell_measurement_temperature 120.0
_cell_measurement_theta_max 30.42
_cell_measurement_theta_min 2.30
_cell_volume 2305.21(14)
_computing_molecular_graphics 'Olex2 1.3 (Dolomanov et al., 2009)'
_computing_publication_material 'Olex2 1.3 (Dolomanov et al., 2009)'
_computing_structure_refinement 'XL  (Sheldrick, 2008)'
_computing_structure_solution 'ShelXT (Sheldrick, 2015)'
_diffrn_ambient_temperature 120.0
_diffrn_measured_fraction_theta_full 1.000
_diffrn_measured_fraction_theta_max 1.000
_diffrn_measurement_device_type 'Bruker APEX-II CCD'
_diffrn_measurement_method '\f and \w scans'
_diffrn_radiation_monochromator graphite
_diffrn_radiation_type MoK\a
_diffrn_radiation_wavelength 0.71073
_diffrn_reflns_av_R_equivalents 0.0392
_diffrn_reflns_av_unetI/netI 0.0193
_diffrn_reflns_Laue_measured_fraction_full 1.000
_diffrn_reflns_Laue_measured_fraction_max 1.000
_diffrn_reflns_limit_h_max 14
_diffrn_reflns_limit_h_min -14
_diffrn_reflns_limit_k_max 17
_diffrn_reflns_limit_k_min -17
_diffrn_reflns_limit_l_max 24
_diffrn_reflns_limit_l_min -24
_diffrn_reflns_number 26967
_diffrn_reflns_point_group_measured_fraction_full 1.000
_diffrn_reflns_point_group_measured_fraction_max 1.000
_diffrn_reflns_theta_full 25.242
_diffrn_reflns_theta_max 28.976
_diffrn_reflns_theta_min 2.301
_diffrn_source_current 30.0
_diffrn_source_power 1.5
_diffrn_source_voltage 50.0
_diffrn_standards_number 0
_exptl_absorpt_coefficient_mu 4.066
_exptl_absorpt_correction_T_max 0.4330
_exptl_absorpt_correction_T_min 0.2842
_exptl_absorpt_correction_type multi-scan
_exptl_absorpt_process_details
;
SADABS-2008/1 (Bruker,2008) was used for absorption correction.
wR2(int) was 0.1092 before and 0.0469 after correction.
The Ratio of minimum to maximum transmission is 0.6564.
The \l/2 correction factor is 0.0015.
;
_exptl_crystal_colour orange
_exptl_crystal_colour_primary orange
_exptl_crystal_density_diffrn 1.420
_exptl_crystal_description needle
_exptl_crystal_F_000 1000
_exptl_crystal_size_max 0.35
_exptl_crystal_size_mid 0.05
_exptl_crystal_size_min 0.05
_refine_diff_density_max 0.595
_refine_diff_density_min -0.282
_refine_diff_density_rms 0.075
_refine_ls_extinction_method none
_refine_ls_goodness_of_fit_ref 1.066
_refine_ls_hydrogen_treatment constr
_refine_ls_matrix_type full
_refine_ls_number_parameters 110
_refine_ls_number_reflns 3063
_refine_ls_number_restraints 0
_refine_ls_restrained_S_all 1.066
_refine_ls_R_factor_all 0.0321
_refine_ls_R_factor_gt 0.0164
_refine_ls_shift/su_max 0.001
_refine_ls_shift/su_mean 0.000
_refine_ls_structure_factor_coef Fsqd
_refine_ls_weighting_details 'w=1/[\s^2^(Fo^2^)+(0.0132P)^2^+2.1371P] where P=(Fo^2^+2Fc^2^)/3'
_refine_ls_weighting_scheme calc
_refine_ls_wR_factor_gt 0.0347
_refine_ls_wR_factor_ref 0.0418
_reflns_Friedel_coverage 0.000
_reflns_number_gt 2129
_reflns_number_total 3063
_reflns_threshold_expression 'I > 2\s(I)'
_cod_data_source_file d1cc06401k2.cif
_cod_data_source_block YbDME_DMAB
_cod_database_code 7129412
_shelxl_version_number 2014/6
_shelx_space_group_comment
;
The symmetry employed for this shelxl refinement is uniquely defined
by the following loop, which should always be used as a source of
symmetry information in preference to the above space-group names.
They are only intended as comments.
;
_shelx_estimated_absorpt_t_max 0.823
_shelx_estimated_absorpt_t_min 0.330
_olex2_refinement_description
;
1. Fixed Uiso
 At 1.2 times of:
  All B(H,H) groups, All B(H,H,H) groups, All C(H,H) groups
 At 1.5 times of:
  All C(H,H,H) groups
2.a Riding coordinates:
 B1(H1D,H1E,H1F), B2(H2B,H2A)
2.b Secondary CH2 refined with riding coordinates:
 C5(H5A,H5B)
2.c Idealised Me refined as rotating group:
 C6(H6A,H6B,H6C), C4(H4A,H4B,H4C), C3(H3A,H3B,H3C), C1(H1A,H1B,H1C), C2(H2C,
 H2D,H2E)
;
_olex2_submission_special_instructions 'No special instructions were received'

loop_
_space_group_symop_operation_xyz
'x, y, z'
'-x+1/2, -y+1/2, z'
'-x, y+1/2, -z+1/2'
'x+1/2, -y, -z+1/2'
'-x, -y, -z'
'x-1/2, y-1/2, -z'
'x, -y-1/2, z-1/2'
'-x-1/2, y, z-1/2'

loop_
_atom_site_label
_atom_site_type_symbol
_atom_site_fract_x
_atom_site_fract_y
_atom_site_fract_z
_atom_site_U_iso_or_equiv
_atom_site_adp_type
_atom_site_occupancy
_atom_site_site_symmetry_order
_atom_site_calc_flag
_atom_site_refinement_flags_posn
_atom_site_refinement_flags_adp
_atom_site_refinement_flags_occupancy
_atom_site_disorder_assembly
_atom_site_disorder_group
Yb1 Yb 0.7500 0.2500 0.43418(2) 0.01625(4) Uani 1 2 d S T P . .
O1 O 0.87062(16) 0.29213(14) 0.55192(9) 0.0217(3) Uani 1 1 d . . . . .
N1 N 0.6496(2) 0.49455(17) 0.35806(11) 0.0223(4) Uani 1 1 d . . . . .
N2 N 0.5395(2) 0.30081(18) 0.37136(11) 0.0237(4) Uani 1 1 d . . . . .
C5 C 0.7950(3) 0.2963(2) 0.61947(14) 0.0286(6) Uani 1 1 d . . . . .
H5A H 0.7457 0.3638 0.6213 0.034 Uiso 1 1 calc R U . . .
H5B H 0.8519 0.2931 0.6643 0.034 Uiso 1 1 calc R U . . .
C6 C 0.9716(3) 0.3698(2) 0.55397(16) 0.0346(7) Uani 1 1 d . . . . .
H6A H 1.0202 0.3673 0.5065 0.052 Uiso 1 1 calc R U . . .
H6B H 1.0295 0.3544 0.5963 0.052 Uiso 1 1 calc R U . . .
H6C H 0.9342 0.4410 0.5604 0.052 Uiso 1 1 calc R U . . .
C4 C 0.4984(3) 0.2127(2) 0.32154(15) 0.0335(6) Uani 1 1 d . . . . .
H4A H 0.5725 0.1870 0.2925 0.050 Uiso 1 1 calc R U . . .
H4B H 0.4316 0.2382 0.2869 0.050 Uiso 1 1 calc R U . . .
H4C H 0.4638 0.1543 0.3523 0.050 Uiso 1 1 calc R U . . .
C3 C 0.4253(3) 0.3360(2) 0.41332(15) 0.0307(6) Uani 1 1 d . . . . .
H3A H 0.3840 0.2744 0.4372 0.046 Uiso 1 1 calc R U . . .
H3B H 0.3644 0.3700 0.3785 0.046 Uiso 1 1 calc R U . . .
H3C H 0.4510 0.3873 0.4523 0.046 Uiso 1 1 calc R U . . .
C1 C 0.7340(3) 0.5488(2) 0.30135(14) 0.0315(6) Uani 1 1 d . . . . .
H1A H 0.7606 0.6185 0.3210 0.047 Uiso 1 1 calc R U . . .
H1B H 0.6862 0.5586 0.2541 0.047 Uiso 1 1 calc R U . . .
H1C H 0.8104 0.5050 0.2919 0.047 Uiso 1 1 calc R U . . .
B1 B 0.7316(3) 0.4760(2) 0.43297(14) 0.0227(6) Uani 1 1 d . . . . .
H1D H 0.7568 0.5473 0.4574 0.027 Uiso 1 1 d R U . . .
H1E H 0.6647 0.4247 0.4778 0.027 Uiso 1 1 d R U . . .
H1F H 0.8247 0.4237 0.4151 0.027 Uiso 1 1 d R U . . .
B2 B 0.6040(3) 0.3857(2) 0.31866(15) 0.0249(6) Uani 1 1 d . . . . .
H2B H 0.5235 0.4108 0.2781 0.030 Uiso 1 1 d R U . . .
H2A H 0.6826 0.3374 0.3087 0.030 Uiso 1 1 d R U . . .
C2 C 0.5410(3) 0.5694(2) 0.37296(15) 0.0293(6) Uani 1 1 d . . . . .
H2C H 0.5755 0.6385 0.3892 0.044 Uiso 1 1 calc R U . . .
H2D H 0.4858 0.5402 0.4128 0.044 Uiso 1 1 calc R U . . .
H2E H 0.4904 0.5789 0.3267 0.044 Uiso 1 1 calc R U . . .

loop_
_atom_site_aniso_label
_atom_site_aniso_U_11
_atom_site_aniso_U_22
_atom_site_aniso_U_33
_atom_site_aniso_U_23
_atom_site_aniso_U_13
_atom_site_aniso_U_12
Yb1 0.01587(6) 0.02032(7) 0.01257(6) 0.000 0.000 -0.00097(8)
O1 0.0205(8) 0.0252(8) 0.0195(8) 0.0007(7) -0.0033(7) -0.0059(7)
N1 0.0221(11) 0.0276(11) 0.0170(9) 0.0034(8) 0.0020(8) 0.0053(9)
N2 0.0206(11) 0.0285(12) 0.0220(10) -0.0054(9) -0.0057(8) -0.0006(9)
C5 0.0317(14) 0.0379(15) 0.0161(11) -0.0047(11) -0.0015(10) -0.0015(12)
C6 0.0330(15) 0.0393(16) 0.0316(14) 0.0036(12) -0.0102(12) -0.0168(13)
C4 0.0317(15) 0.0353(14) 0.0334(15) -0.0089(12) -0.0151(12) 0.0020(12)
C3 0.0216(13) 0.0408(16) 0.0296(13) -0.0026(12) -0.0010(11) -0.0027(12)
C1 0.0327(17) 0.0354(14) 0.0265(12) 0.0121(10) 0.0067(12) 0.0059(13)
B1 0.0238(17) 0.0221(12) 0.0223(12) 0.0020(10) -0.0028(11) 0.0012(11)
B2 0.0240(15) 0.0324(16) 0.0184(13) -0.0035(11) -0.0025(11) 0.0084(12)
C2 0.0289(14) 0.0307(15) 0.0282(13) 0.0005(11) 0.0011(11) 0.0119(12)

loop_
_atom_type_symbol
_atom_type_description
_atom_type_scat_dispersion_real
_atom_type_scat_dispersion_imag
_atom_type_scat_source
C C 0.0033 0.0016 'International Tables Vol C Tables 4.2.6.8 and 6.1.1.4'
H H 0.0000 0.0000 'International Tables Vol C Tables 4.2.6.8 and 6.1.1.4'
B B 0.0013 0.0007 'International Tables Vol C Tables 4.2.6.8 and 6.1.1.4'
N N 0.0061 0.0033 'International Tables Vol C Tables 4.2.6.8 and 6.1.1.4'
O O 0.0106 0.0060 'International Tables Vol C Tables 4.2.6.8 and 6.1.1.4'
Yb Yb -0.3850 5.5486 'International Tables Vol C Tables 4.2.6.8 and 6.1.1.4'

loop_
_geom_angle_atom_site_label_1
_geom_angle_atom_site_label_2
_geom_angle_atom_site_label_3
_geom_angle
_geom_angle_site_symmetry_1
_geom_angle_site_symmetry_3
_geom_angle_publ_flag
O1 Yb1 O1 66.20(8) 2_655 . ?
O1 Yb1 N2 89.28(6) . 2_655 ?
O1 Yb1 N2 89.28(6) 2_655 . ?
O1 Yb1 N2 138.44(6) 2_655 2_655 ?
O1 Yb1 N2 138.44(6) . . ?
O1 Yb1 B1 80.11(7) 2_655 2_655 ?
O1 Yb1 B1 80.11(7) . . ?
O1 Yb1 B1 100.63(7) . 2_655 ?
O1 Yb1 B1 100.63(7) 2_655 . ?
O1 Yb1 H1E 75.4 2_655 . ?
O1 Yb1 H1E 74.4 . . ?
O1 Yb1 H1F 75.9 . . ?
O1 Yb1 H1F 119.1 2_655 . ?
O1 Yb1 B2 133.65(7) 2_655 2_655 ?
O1 Yb1 B2 115.38(7) . 2_655 ?
O1 Yb1 B2 115.38(7) 2_655 . ?
O1 Yb1 B2 133.65(7) . . ?
O1 Yb1 H2A 140.3 . . ?
O1 Yb1 H2A 132.6 2_655 . ?
N2 Yb1 N2 127.90(9) 2_655 . ?
N2 Yb1 B1 71.79(7) . . ?
N2 Yb1 B1 71.79(7) 2_655 2_655 ?
N2 Yb1 B1 107.80(8) 2_655 . ?
N2 Yb1 B1 107.81(8) . 2_655 ?
N2 Yb1 H1E 131.7 2_655 . ?
N2 Yb1 H1E 66.9 . . ?
N2 Yb1 H1F 83.4 2_655 . ?
N2 Yb1 H1F 89.3 . . ?
N2 Yb1 B2 105.87(7) 2_655 . ?
N2 Yb1 B2 30.69(8) 2_655 2_655 ?
N2 Yb1 B2 105.87(7) . 2_655 ?
N2 Yb1 B2 30.69(8) . . ?
N2 Yb1 H2A 43.9 . . ?
N2 Yb1 H2A 87.9 2_655 . ?
B1 Yb1 B1 179.13(10) 2_655 . ?
B1 Yb1 H1E 25.7 . . ?
B1 Yb1 H1E 154.9 2_655 . ?
B1 Yb1 H1F 24.7 . . ?
B1 Yb1 H1F 155.0 2_655 . ?
B1 Yb1 B2 53.62(8) . . ?
B1 Yb1 B2 125.66(8) . 2_655 ?
B1 Yb1 B2 125.66(8) 2_655 . ?
B1 Yb1 B2 53.62(8) 2_655 2_655 ?
B1 Yb1 H2A 115.9 2_655 . ?
B1 Yb1 H2A 63.3 . . ?
H1E Yb1 H1F 48.8 . . ?
H1E Yb1 H2A 78.2 . . ?
H1F Yb1 H2A 64.4 . . ?
B2 Yb1 H1E 150.9 2_655 . ?
B2 Yb1 H1E 62.7 . . ?
B2 Yb1 H1F 63.2 . . ?
B2 Yb1 H1F 104.9 2_655 . ?
B2 Yb1 B2 96.20(10) 2_655 . ?
B2 Yb1 H2A 18.6 . . ?
B2 Yb1 H2A 78.2 2_655 . ?
C5 O1 Yb1 115.59(14) . . ?
C6 O1 Yb1 122.28(14) . . ?
C6 O1 C5 110.8(2) . . ?
C1 N1 B1 108.2(2) . . ?
C1 N1 B2 105.57(19) . . ?
B1 N1 B2 113.28(19) . . ?
C2 N1 C1 105.9(2) . . ?
C2 N1 B1 110.39(19) . . ?
C2 N1 B2 113.0(2) . . ?
C4 N2 Yb1 108.83(16) . . ?
C4 N2 B2 106.1(2) . . ?
C3 N2 Yb1 123.41(15) . . ?
C3 N2 C4 107.1(2) . . ?
C3 N2 B2 116.2(2) . . ?
B2 N2 Yb1 93.70(14) . . ?
O1 C5 C5 108.39(19) . 2_655 ?
O1 C5 H5A 110.0 . . ?
O1 C5 H5B 110.0 . . ?
C5 C5 H5A 110.0 2_655 . ?
C5 C5 H5B 110.0 2_655 . ?
H5A C5 H5B 108.4 . . ?
O1 C6 H6A 109.5 . . ?
O1 C6 H6B 109.5 . . ?
O1 C6 H6C 109.5 . . ?
H6A C6 H6B 109.5 . . ?
H6A C6 H6C 109.5 . . ?
H6B C6 H6C 109.5 . . ?
N2 C4 H4A 109.5 . . ?
N2 C4 H4B 109.5 . . ?
N2 C4 H4C 109.5 . . ?
H4A C4 H4B 109.5 . . ?
H4A C4 H4C 109.5 . . ?
H4B C4 H4C 109.5 . . ?
N2 C3 H3A 109.5 . . ?
N2 C3 H3B 109.5 . . ?
N2 C3 H3C 109.5 . . ?
H3A C3 H3B 109.5 . . ?
H3A C3 H3C 109.5 . . ?
H3B C3 H3C 109.5 . . ?
N1 C1 H1A 109.5 . . ?
N1 C1 H1B 109.5 . . ?
N1 C1 H1C 109.5 . . ?
H1A C1 H1B 109.5 . . ?
H1A C1 H1C 109.5 . . ?
H1B C1 H1C 109.5 . . ?
Yb1 B1 H1D 148.0 . . ?
Yb1 B1 H1E 60.8 . . ?
Yb1 B1 H1F 53.6 . . ?
N1 B1 Yb1 100.81(15) . . ?
N1 B1 H1D 111.1 . . ?
N1 B1 H1E 108.1 . . ?
N1 B1 H1F 106.7 . . ?
H1D B1 H1E 109.1 . . ?
H1D B1 H1F 112.3 . . ?
H1E B1 H1F 109.4 . . ?
Yb1 B2 H2B 158.8 . . ?
Yb1 B2 H2A 52.8 . . ?
N1 B2 Yb1 92.13(13) . . ?
N1 B2 H2B 104.7 . . ?
N1 B2 H2A 110.0 . . ?
N2 B2 Yb1 55.62(11) . . ?
N2 B2 N1 116.48(19) . . ?
N2 B2 H2B 104.4 . . ?
N2 B2 H2A 92.3 . . ?
H2B B2 H2A 129.1 . . ?
N1 C2 H2C 109.5 . . ?
N1 C2 H2D 109.5 . . ?
N1 C2 H2E 109.5 . . ?
H2C C2 H2D 109.5 . . ?
H2C C2 H2E 109.5 . . ?
H2D C2 H2E 109.5 . . ?

loop_
_geom_bond_atom_site_label_1
_geom_bond_atom_site_label_2
_geom_bond_distance
_geom_bond_site_symmetry_2
_geom_bond_publ_flag
Yb1 O1 2.4881(16) 2_655 ?
Yb1 O1 2.4881(16) . ?
Yb1 N2 2.533(2) . ?
Yb1 N2 2.533(2) 2_655 ?
Yb1 B1 2.843(3) . ?
Yb1 B1 2.843(3) 2_655 ?
Yb1 H1E 2.4862 . ?
Yb1 H1F 2.3375 . ?
Yb1 B2 3.062(3) 2_655 ?
Yb1 B2 3.062(3) . ?
Yb1 H2A 2.5742 . ?
O1 C5 1.431(3) . ?
O1 C6 1.432(3) . ?
N1 C1 1.496(3) . ?
N1 B1 1.593(3) . ?
N1 B2 1.605(4) . ?
N1 C2 1.491(3) . ?
N2 C4 1.478(3) . ?
N2 C3 1.468(3) . ?
N2 B2 1.566(4) . ?
C5 C5 1.491(6) 2_655 ?
C5 H5A 0.9900 . ?
C5 H5B 0.9900 . ?
C6 H6A 0.9800 . ?
C6 H6B 0.9800 . ?
C6 H6C 0.9800 . ?
C4 H4A 0.9800 . ?
C4 H4B 0.9800 . ?
C4 H4C 0.9800 . ?
C3 H3A 0.9800 . ?
C3 H3B 0.9800 . ?
C3 H3C 0.9800 . ?
C1 H1A 0.9800 . ?
C1 H1B 0.9800 . ?
C1 H1C 0.9800 . ?
B1 H1D 1.0266 . ?
B1 H1E 1.2356 . ?
B1 H1F 1.2111 . ?
B2 H2B 1.1459 . ?
B2 H2A 1.0310 . ?
C2 H2C 0.9800 . ?
C2 H2D 0.9800 . ?
C2 H2E 0.9800 . ?

loop_
_geom_torsion_atom_site_label_1
_geom_torsion_atom_site_label_2
_geom_torsion_atom_site_label_3
_geom_torsion_atom_site_label_4
_geom_torsion
_geom_torsion_site_symmetry_1
_geom_torsion_site_symmetry_2
_geom_torsion_site_symmetry_3
_geom_torsion_site_symmetry_4
_geom_torsion_publ_flag
Yb1 O1 C5 C5 43.8(3) . . . 2_655 ?
Yb1 N2 B2 N1 -73.1(2) . . . . ?
C6 O1 C5 C5 -171.5(3) . . . 2_655 ?
C4 N2 B2 Yb1 -110.81(19) . . . . ?
C4 N2 B2 N1 176.1(2) . . . . ?
C3 N2 B2 Yb1 130.3(2) . . . . ?
C3 N2 B2 N1 57.2(3) . . . . ?
C1 N1 B1 Yb1 -112.78(17) . . . . ?
C1 N1 B2 Yb1 114.65(16) . . . . ?
C1 N1 B2 N2 166.9(2) . . . . ?
B1 N1 B2 Yb1 -3.55(19) . . . . ?
B1 N1 B2 N2 48.7(3) . . . . ?
B2 N1 B1 Yb1 3.9(2) . . . . ?
C2 N1 B1 Yb1 131.75(17) . . . . ?
C2 N1 B2 Yb1 -130.04(16) . . . . ?
C2 N1 B2 N2 -77.8(3) . . . . ?
